data_4106095
loop_
_publ_author_name
'Peng Ren'
'Oleg Vechorkin'
'Kim von Allmen'
'Rosario Scopelliti'
'Xile Hu'

_publ_section_title
;
 A Structure-Activity Study of Ni-Catalyzed Alkyl-Alkyl Kumada Coupling.
 Improved Catalysts for Coupling of Secondary Alkyl Halides
;
_journal_name_full 'Journal of the American Chemical Society'
_journal_page_first 7084
_journal_page_last 7095
_journal_paper_doi 10.1021/ja200270k
_journal_volume 133
_journal_year 2011
_chemical_formula_moiety 'C14 H16 Cl N3 Ni, 0.5(C H2 Cl2)'
_chemical_formula_sum 'C14.5 H17 Cl2 N3 Ni'
_chemical_formula_weight 362.92
_chemical_name_systematic
; 
 ? 
;
_space_group_IT_number 2
_symmetry_cell_setting triclinic
_symmetry_space_group_name_Hall '-P 1'
_symmetry_space_group_name_H-M 'P -1'
_atom_sites_solution_hydrogens geom
_atom_sites_solution_primary direct
_atom_sites_solution_secondary difmap
_audit_creation_method SHELXL-97
_cell_angle_alpha 113.657(10)
_cell_angle_beta 91.947(7)
_cell_angle_gamma 111.582(8)
_cell_formula_units_Z 4
_cell_length_a 9.9490(8)
_cell_length_b 12.5384(19)
_cell_length_c 14.8903(16)
_cell_measurement_reflns_used 317
_cell_measurement_temperature 100(2)
_cell_measurement_theta_max 22
_cell_measurement_theta_min 3
_cell_volume 1545.7(4)
_computing_cell_refinement 'Dirax/lsq (Duisenberg & Schreurs, 1989-2000)'
_computing_data_collection 'Collect (Bruker AXS BV, 1997-2004)'
_computing_data_reduction 'EvalCCD (Duisenberg & Schreurs, 1990-2000)'
_computing_molecular_graphics 'Bruker SHELXTL'
_computing_publication_material 'Bruker SHELXTL'
_computing_structure_refinement 'SHELXL-97 (Sheldrick, 1997)'
_computing_structure_solution 'SHELXS-97 (Sheldrick, 1990)'
_diffrn_ambient_temperature 100(2)
_diffrn_measured_fraction_theta_full 0.994
_diffrn_measured_fraction_theta_max 0.994
_diffrn_measurement_device_type 'Bruker APEX II CCD'
_diffrn_measurement_method 'phi and omega scans'
_diffrn_radiation_monochromator graphite
_diffrn_radiation_source 'fine-focus sealed tube'
_diffrn_radiation_type MoK\a
_diffrn_radiation_wavelength 0.71073
_diffrn_reflns_av_R_equivalents 0.0000
_diffrn_reflns_av_sigmaI/netI 0.0439
_diffrn_reflns_limit_h_max 12
_diffrn_reflns_limit_h_min -12
_diffrn_reflns_limit_k_max 14
_diffrn_reflns_limit_k_min -16
_diffrn_reflns_limit_l_max 19
_diffrn_reflns_limit_l_min -10
_diffrn_reflns_number 7061
_diffrn_reflns_theta_full 27.50
_diffrn_reflns_theta_max 27.50
_diffrn_reflns_theta_min 3.06
_exptl_absorpt_coefficient_mu 1.595
_exptl_absorpt_correction_T_max 0.7456
_exptl_absorpt_correction_T_min 0.5690
_exptl_absorpt_correction_type multi-scan
_exptl_absorpt_process_details 'SADABS 2008, Bruker AXS, 2008'
_exptl_crystal_colour green
_exptl_crystal_density_diffrn 1.559
_exptl_crystal_description prismatic
_exptl_crystal_F_000 748
_exptl_crystal_size_max 0.15
_exptl_crystal_size_mid 0.13
_exptl_crystal_size_min 0.10
_refine_diff_density_max 3.048
_refine_diff_density_min -2.234
_refine_diff_density_rms 0.217
_refine_ls_extinction_method none
_refine_ls_goodness_of_fit_ref 1.103
_refine_ls_hydrogen_treatment constr
_refine_ls_matrix_type full
_refine_ls_number_parameters 371
_refine_ls_number_reflns 7061
_refine_ls_number_restraints 0
_refine_ls_restrained_S_all 1.103
_refine_ls_R_factor_all 0.0822
_refine_ls_R_factor_gt 0.0724
_refine_ls_shift/su_max 0.000
_refine_ls_shift/su_mean 0.000
_refine_ls_structure_factor_coef Fsqd
_refine_ls_weighting_details 'calc w=1/[\s^2^(Fo^2^)+(0.0933P)^2^+13.3777P] where P=(Fo^2^+2Fc^2^)/3'
_refine_ls_weighting_scheme calc
_refine_ls_wR_factor_gt 0.2213
_refine_ls_wR_factor_ref 0.2285
_reflns_number_gt 6104
_reflns_number_total 7061
_reflns_threshold_expression >2sigma(I)
_cod_data_source_file ja200270k_si_006.cif
_cod_data_source_block rp500152
_cod_original_cell_volume 1545.7(3)
_cod_original_formula_sum 'C14.50 H17 Cl2 N3 Ni'
_cod_database_code 4106095

loop_
_symmetry_equiv_pos_as_xyz
'x, y, z'
'-x, -y, -z'

loop_
_atom_site_label
_atom_site_type_symbol
_atom_site_fract_x
_atom_site_fract_y
_atom_site_fract_z
_atom_site_U_iso_or_equiv
_atom_site_adp_type
_atom_site_occupancy
_atom_site_symmetry_multiplicity
_atom_site_calc_flag
_atom_site_refinement_flags
Ni1 Ni 0.39986(8) 0.34114(7) 0.10839(6) 0.0131(2) Uani 1 1 d .
Cl1 Cl 0.62102(16) 0.47116(14) 0.10781(11) 0.0169(3) Uani 1 1 d .
N1 N 0.2954(6) 0.4069(5) 0.0480(4) 0.0155(10) Uani 1 1 d .
H1 H 0.3320 0.4090 -0.0082 0.019 Uiso 1 1 calc R
N2 N 0.2167(6) 0.2305(5) 0.1085(4) 0.0173(11) Uani 1 1 d .
N3 N 0.4783(6) 0.2627(5) 0.1718(4) 0.0150(10) Uani 1 1 d .
H3 H 0.5574 0.3264 0.2244 0.018 Uiso 1 1 calc R
C1 C 0.1373(7) 0.3162(6) 0.0145(5) 0.0151(11) Uani 1 1 d .
C2 C 0.0362(7) 0.3222(6) -0.0483(5) 0.0182(12) Uani 1 1 d .
H2 H 0.0676 0.3850 -0.0726 0.022 Uiso 1 1 calc R
C3 C -0.1118(8) 0.2349(6) -0.0752(5) 0.0202(13) Uani 1 1 d .
H3A H -0.1824 0.2380 -0.1175 0.024 Uiso 1 1 calc R
C4 C -0.1547(8) 0.1433(6) -0.0392(5) 0.0202(13) Uani 1 1 d .
H4 H -0.2553 0.0837 -0.0575 0.024 Uiso 1 1 calc R
C5 C -0.0520(7) 0.1369(6) 0.0240(5) 0.0184(12) Uani 1 1 d .
H5 H -0.0835 0.0735 0.0476 0.022 Uiso 1 1 calc R
C6 C 0.0975(7) 0.2251(6) 0.0521(5) 0.0166(12) Uani 1 1 d .
C7 C 0.2178(7) 0.1807(6) 0.1767(5) 0.0161(12) Uani 1 1 d .
C8 C 0.1009(7) 0.1241(6) 0.2163(5) 0.0182(12) Uani 1 1 d .
H8 H 0.0029 0.1094 0.1924 0.022 Uiso 1 1 calc R
C9 C 0.1290(8) 0.0899(7) 0.2906(5) 0.0225(14) Uani 1 1 d .
H9 H 0.0494 0.0532 0.3176 0.027 Uiso 1 1 calc R
C10 C 0.2711(8) 0.1079(6) 0.3267(5) 0.0223(14) Uani 1 1 d .
H10 H 0.2883 0.0841 0.3776 0.027 Uiso 1 1 calc R
C11 C 0.3877(7) 0.1619(6) 0.2860(5) 0.0177(12) Uani 1 1 d .
H11 H 0.4852 0.1748 0.3093 0.021 Uiso 1 1 calc R
C12 C 0.3609(8) 0.1963(6) 0.2120(5) 0.0166(12) Uani 1 1 d .
C13 C 0.3172(7) 0.5393(6) 0.1180(5) 0.0184(12) Uani 1 1 d .
H13A H 0.2502 0.5639 0.0892 0.028 Uiso 1 1 calc R
H13B H 0.4198 0.5989 0.1283 0.028 Uiso 1 1 calc R
H13C H 0.2958 0.5422 0.1825 0.028 Uiso 1 1 calc R
C14 C 0.5311(8) 0.1713(7) 0.0984(5) 0.0216(13) Uani 1 1 d .
H14A H 0.5716 0.1337 0.1324 0.032 Uiso 1 1 calc R
H14B H 0.6080 0.2175 0.0716 0.032 Uiso 1 1 calc R
H14C H 0.4479 0.1031 0.0432 0.032 Uiso 1 1 calc R
Ni2 Ni 0.56269(9) 0.65334(7) 0.38757(6) 0.0139(2) Uani 1 1 d .
Cl2 Cl 0.64928(17) 0.51540(15) 0.38870(11) 0.0181(3) Uani 1 1 d .
N4 N 0.3945(6) 0.5942(5) 0.4439(4) 0.0151(10) Uani 1 1 d .
H4A H 0.4289 0.5930 0.5023 0.018 Uiso 1 1 calc R
N5 N 0.4947(6) 0.7704(5) 0.3848(4) 0.0168(10) Uani 1 1 d .
N6 N 0.7171(6) 0.7260(5) 0.3266(4) 0.0151(10) Uani 1 1 d .
H6 H 0.7254 0.6585 0.2736 0.018 Uiso 1 1 calc R
C15 C 0.3282(7) 0.6881(6) 0.4721(5) 0.0157(12) Uani 1 1 d .
C16 C 0.2192(7) 0.6814(7) 0.5266(5) 0.0196(13) Uani 1 1 d .
H16 H 0.1840 0.6157 0.5478 0.024 Uiso 1 1 calc R
C17 C 0.1607(8) 0.7734(7) 0.5504(5) 0.0245(14) Uani 1 1 d .
H17 H 0.0859 0.7714 0.5886 0.029 Uiso 1 1 calc R
C18 C 0.2135(7) 0.8672(6) 0.5176(5) 0.0200(13) Uani 1 1 d .
H18 H 0.1743 0.9297 0.5341 0.024 Uiso 1 1 calc R
C19 C 0.3223(7) 0.8725(6) 0.4612(5) 0.0186(12) Uani 1 1 d .
H19 H 0.3568 0.9377 0.4396 0.022 Uiso 1 1 calc R
C20 C 0.3809(6) 0.7798(6) 0.4364(5) 0.0144(11) Uani 1 1 d .
C21 C 0.5460(7) 0.8197(6) 0.3182(5) 0.0159(12) Uani 1 1 d .
C22 C 0.4869(7) 0.8797(6) 0.2755(5) 0.0201(13) Uani 1 1 d .
H22 H 0.4041 0.8963 0.2956 0.024 Uiso 1 1 calc R
C23 C 0.5499(8) 0.9143(7) 0.2044(5) 0.0238(14) Uani 1 1 d .
H23 H 0.5088 0.9541 0.1762 0.029 Uiso 1 1 calc R
C24 C 0.6723(9) 0.8925(7) 0.1728(5) 0.0268(15) Uani 1 1 d .
H24 H 0.7145 0.9177 0.1244 0.032 Uiso 1 1 calc R
C25 C 0.7306(7) 0.8329(6) 0.2142(5) 0.0210(13) Uani 1 1 d .
H25 H 0.8130 0.8166 0.1931 0.025 Uiso 1 1 calc R
C26 C 0.6714(7) 0.7975(6) 0.2847(5) 0.0163(12) Uani 1 1 d .
C27 C 0.2834(8) 0.4615(6) 0.3746(5) 0.0206(13) Uani 1 1 d .
H27A H 0.1996 0.4369 0.4059 0.031 Uiso 1 1 calc R
H27B H 0.3297 0.4014 0.3612 0.031 Uiso 1 1 calc R
H27C H 0.2483 0.4595 0.3114 0.031 Uiso 1 1 calc R
C28 C 0.8650(8) 0.8065(7) 0.3977(6) 0.0242(14) Uani 1 1 d .
H28A H 0.9389 0.8408 0.3631 0.036 Uiso 1 1 calc R
H28B H 0.8940 0.7539 0.4213 0.036 Uiso 1 1 calc R
H28C H 0.8588 0.8775 0.4552 0.036 Uiso 1 1 calc R
Cl3 Cl -0.0337(2) 0.40408(19) 0.73205(14) 0.0327(4) Uani 1 1 d .
Cl4 Cl 0.1140(2) 0.6587(2) 0.73804(15) 0.0346(4) Uani 1 1 d .
C29 C 0.0717(8) 0.5702(7) 0.8072(5) 0.0255(14) Uani 1 1 d .
H29A H 0.0161 0.6034 0.8570 0.031 Uiso 1 1 calc R
H29B H 0.1651 0.5831 0.8445 0.031 Uiso 1 1 calc R

loop_
_atom_site_aniso_label
_atom_site_aniso_U_11
_atom_site_aniso_U_22
_atom_site_aniso_U_33
_atom_site_aniso_U_23
_atom_site_aniso_U_13
_atom_site_aniso_U_12
Ni1 0.0106(4) 0.0130(4) 0.0152(4) 0.0055(3) 0.0022(3) 0.0053(3)
Cl1 0.0137(7) 0.0179(7) 0.0191(7) 0.0088(6) 0.0037(5) 0.0060(5)
N1 0.017(3) 0.014(2) 0.014(2) 0.005(2) 0.003(2) 0.007(2)
N2 0.012(2) 0.017(3) 0.023(3) 0.012(2) 0.003(2) 0.004(2)
N3 0.013(2) 0.013(2) 0.017(2) 0.004(2) 0.0014(19) 0.006(2)
C1 0.009(3) 0.016(3) 0.017(3) 0.004(2) 0.003(2) 0.006(2)
C2 0.016(3) 0.019(3) 0.018(3) 0.007(3) 0.003(2) 0.007(2)
C3 0.020(3) 0.021(3) 0.017(3) 0.003(3) 0.002(2) 0.013(3)
C4 0.018(3) 0.014(3) 0.021(3) 0.001(2) 0.004(2) 0.007(2)
C5 0.017(3) 0.011(3) 0.020(3) 0.002(2) 0.003(2) 0.004(2)
C6 0.014(3) 0.018(3) 0.015(3) 0.004(2) 0.001(2) 0.007(2)
C7 0.016(3) 0.009(3) 0.017(3) 0.002(2) 0.000(2) 0.004(2)
C8 0.014(3) 0.012(3) 0.023(3) 0.003(2) 0.004(2) 0.004(2)
C9 0.029(4) 0.020(3) 0.025(3) 0.013(3) 0.015(3) 0.013(3)
C10 0.032(4) 0.017(3) 0.017(3) 0.006(3) 0.006(3) 0.012(3)
C11 0.012(3) 0.017(3) 0.023(3) 0.006(3) 0.001(2) 0.009(2)
C12 0.028(3) 0.010(3) 0.015(3) 0.003(2) 0.014(3) 0.014(2)
C13 0.018(3) 0.016(3) 0.023(3) 0.006(3) 0.006(2) 0.012(2)
C14 0.024(3) 0.021(3) 0.026(3) 0.011(3) 0.011(3) 0.014(3)
Ni2 0.0136(4) 0.0140(4) 0.0151(4) 0.0048(3) 0.0023(3) 0.0085(3)
Cl2 0.0198(7) 0.0191(7) 0.0192(7) 0.0082(6) 0.0035(6) 0.0125(6)
N4 0.017(3) 0.016(2) 0.012(2) 0.005(2) 0.0012(19) 0.009(2)
N5 0.010(2) 0.019(3) 0.020(3) 0.007(2) 0.000(2) 0.007(2)
N6 0.010(2) 0.018(2) 0.018(2) 0.006(2) 0.0037(19) 0.009(2)
C15 0.013(3) 0.022(3) 0.014(3) 0.005(2) 0.002(2) 0.012(2)
C16 0.017(3) 0.024(3) 0.020(3) 0.008(3) 0.005(2) 0.011(3)
C17 0.025(4) 0.029(4) 0.021(3) 0.008(3) 0.007(3) 0.016(3)
C18 0.017(3) 0.014(3) 0.021(3) -0.002(2) -0.002(2) 0.010(2)
C19 0.014(3) 0.013(3) 0.026(3) 0.005(2) -0.002(2) 0.008(2)
C20 0.009(3) 0.012(3) 0.014(3) -0.002(2) -0.003(2) 0.005(2)
C21 0.014(3) 0.011(3) 0.015(3) 0.001(2) -0.005(2) 0.003(2)
C22 0.014(3) 0.019(3) 0.025(3) 0.008(3) -0.002(2) 0.007(2)
C23 0.026(4) 0.020(3) 0.024(3) 0.010(3) -0.002(3) 0.009(3)
C24 0.036(4) 0.016(3) 0.016(3) 0.006(3) 0.001(3) 0.001(3)
C25 0.016(3) 0.017(3) 0.020(3) 0.003(3) 0.000(2) 0.003(2)
C26 0.009(3) 0.011(3) 0.019(3) 0.003(2) -0.008(2) -0.001(2)
C27 0.026(3) 0.016(3) 0.018(3) 0.004(3) 0.005(3) 0.010(3)
C28 0.018(3) 0.022(3) 0.027(3) 0.008(3) -0.003(3) 0.006(3)
Cl3 0.0315(10) 0.0297(9) 0.0268(9) 0.0049(7) 0.0012(7) 0.0112(8)
Cl4 0.0430(11) 0.0414(11) 0.0278(9) 0.0183(8) 0.0128(8) 0.0224(9)
C29 0.025(4) 0.023(3) 0.024(3) 0.004(3) 0.006(3) 0.012(3)

loop_
_atom_type_symbol
_atom_type_description
_atom_type_scat_dispersion_real
_atom_type_scat_dispersion_imag
_atom_type_scat_source
C C 0.0033 0.0016 'International Tables Vol C Tables 4.2.6.8 and 6.1.1.4'
H H 0.0000 0.0000 'International Tables Vol C Tables 4.2.6.8 and 6.1.1.4'
N N 0.0061 0.0033 'International Tables Vol C Tables 4.2.6.8 and 6.1.1.4'
Cl Cl 0.1484 0.1585 'International Tables Vol C Tables 4.2.6.8 and 6.1.1.4'
Ni Ni 0.3393 1.1124 'International Tables Vol C Tables 4.2.6.8 and 6.1.1.4'

loop_
_geom_angle_atom_site_label_1
_geom_angle_atom_site_label_2
_geom_angle_atom_site_label_3
_geom_angle
N2 Ni1 N3 85.7(2)
N2 Ni1 N1 86.6(2)
N3 Ni1 N1 172.1(2)
N2 Ni1 Cl1 178.96(18)
N3 Ni1 Cl1 93.46(16)
N1 Ni1 Cl1 94.31(17)
C1 N1 C13 112.1(5)
C1 N1 Ni1 107.8(4)
C13 N1 Ni1 111.9(4)
C1 N1 H1 108.3
C13 N1 H1 108.3
Ni1 N1 H1 108.3
C7 N2 C6 129.7(5)
C7 N2 Ni1 114.6(4)
C6 N2 Ni1 114.9(4)
C12 N3 C14 111.0(5)
C12 N3 Ni1 107.7(4)
C14 N3 Ni1 111.0(4)
C12 N3 H3 109.0
C14 N3 H3 109.0
Ni1 N3 H3 109.0
C2 C1 C6 122.9(6)
C2 C1 N1 122.4(6)
C6 C1 N1 114.6(5)
C1 C2 C3 119.1(6)
C1 C2 H2 120.4
C3 C2 H2 120.4
C4 C3 C2 119.3(6)
C4 C3 H3A 120.4
C2 C3 H3A 120.4
C3 C4 C5 121.4(6)
C3 C4 H4 119.3
C5 C4 H4 119.3
C6 C5 C4 119.7(6)
C6 C5 H5 120.1
C4 C5 H5 120.1
N2 C6 C1 113.8(5)
N2 C6 C5 128.6(6)
C1 C6 C5 117.4(6)
N2 C7 C8 129.4(6)
N2 C7 C12 112.6(5)
C8 C7 C12 118.0(6)
C9 C8 C7 119.9(6)
C9 C8 H8 120.1
C7 C8 H8 120.1
C8 C9 C10 121.9(6)
C8 C9 H9 119.0
C10 C9 H9 119.0
C9 C10 C11 118.5(6)
C9 C10 H10 120.8
C11 C10 H10 120.8
C12 C11 C10 120.1(6)
C12 C11 H11 120.0
C10 C11 H11 120.0
C11 C12 C7 121.6(6)
C11 C12 N3 123.3(6)
C7 C12 N3 114.8(5)
N1 C13 H13A 109.5
N1 C13 H13B 109.5
H13A C13 H13B 109.5
N1 C13 H13C 109.5
H13A C13 H13C 109.5
H13B C13 H13C 109.5
N3 C14 H14A 109.5
N3 C14 H14B 109.5
H14A C14 H14B 109.5
N3 C14 H14C 109.5
H14A C14 H14C 109.5
H14B C14 H14C 109.5
N5 Ni2 N4 86.2(2)
N5 Ni2 N6 85.7(2)
N4 Ni2 N6 171.7(2)
N5 Ni2 Cl2 178.30(18)
N4 Ni2 Cl2 95.52(16)
N6 Ni2 Cl2 92.56(16)
C15 N4 C27 111.9(5)
C15 N4 Ni2 108.3(4)
C27 N4 Ni2 112.7(4)
C15 N4 H4A 107.9
C27 N4 H4A 107.9
Ni2 N4 H4A 107.9
C21 N5 C20 129.1(5)
C21 N5 Ni2 114.4(4)
C20 N5 Ni2 115.5(4)
C26 N6 C28 112.0(5)
C26 N6 Ni2 108.7(4)
C28 N6 Ni2 112.8(4)
C26 N6 H6 107.7
C28 N6 H6 107.7
Ni2 N6 H6 107.7
C16 C15 C20 123.2(6)
C16 C15 N4 121.7(6)
C20 C15 N4 115.1(5)
C15 C16 C17 118.7(6)
C15 C16 H16 120.6
C17 C16 H16 120.6
C18 C17 C16 119.2(6)
C18 C17 H17 120.4
C16 C17 H17 120.4
C17 C18 C19 121.9(6)
C17 C18 H18 119.1
C19 C18 H18 119.1
C18 C19 C20 119.4(6)
C18 C19 H19 120.3
C20 C19 H19 120.3
C15 C20 N5 113.3(5)
C15 C20 C19 117.7(6)
N5 C20 C19 128.9(6)
N5 C21 C22 129.1(6)
N5 C21 C26 113.4(5)
C22 C21 C26 117.4(6)
C23 C22 C21 119.8(6)
C23 C22 H22 120.1
C21 C22 H22 120.1
C22 C23 C24 122.2(6)
C22 C23 H23 118.9
C24 C23 H23 118.9
C25 C24 C23 118.3(6)
C25 C24 H24 120.9
C23 C24 H24 120.9
C26 C25 C24 121.2(7)
C26 C25 H25 119.4
C24 C25 H25 119.4
C25 C26 C21 121.1(6)
C25 C26 N6 125.3(6)
C21 C26 N6 113.5(5)
N4 C27 H27A 109.5
N4 C27 H27B 109.5
H27A C27 H27B 109.5
N4 C27 H27C 109.5
H27A C27 H27C 109.5
H27B C27 H27C 109.5
N6 C28 H28A 109.5
N6 C28 H28B 109.5
H28A C28 H28B 109.5
N6 C28 H28C 109.5
H28A C28 H28C 109.5
H28B C28 H28C 109.5
Cl4 C29 Cl3 113.4(4)
Cl4 C29 H29A 108.9
Cl3 C29 H29A 108.9
Cl4 C29 H29B 108.9
Cl3 C29 H29B 108.9
H29A C29 H29B 107.7

loop_
_geom_bond_atom_site_label_1
_geom_bond_atom_site_label_2
_geom_bond_distance
Ni1 N2 1.841(5)
Ni1 N3 1.931(5)
Ni1 N1 1.931(5)
Ni1 Cl1 2.2075(16)
N1 C1 1.481(8)
N1 C13 1.490(8)
N1 H1 0.9300
N2 C7 1.390(8)
N2 C6 1.395(8)
N3 C12 1.466(8)
N3 C14 1.503(8)
N3 H3 0.9300
C1 C2 1.394(9)
C1 C6 1.403(9)
C2 C3 1.396(9)
C2 H2 0.9500
C3 C4 1.392(10)
C3 H3A 0.9500
C4 C5 1.410(10)
C4 H4 0.9500
C5 C6 1.410(9)
C5 H5 0.9500
C7 C8 1.408(9)
C7 C12 1.415(9)
C8 C9 1.391(10)
C8 H8 0.9500
C9 C10 1.398(10)
C9 H9 0.9500
C10 C11 1.404(9)
C10 H10 0.9500
C11 C12 1.385(9)
C11 H11 0.9500
C13 H13A 0.9800
C13 H13B 0.9800
C13 H13C 0.9800
C14 H14A 0.9800
C14 H14B 0.9800
C14 H14C 0.9800
Ni2 N5 1.842(5)
Ni2 N4 1.933(5)
Ni2 N6 1.935(5)
Ni2 Cl2 2.2027(16)
N4 C15 1.481(8)
N4 C27 1.498(8)
N4 H4A 0.9300
N5 C21 1.386(8)
N5 C20 1.403(8)
N6 C26 1.458(8)
N6 C28 1.500(8)
N6 H6 0.9300
C15 C16 1.375(9)
C15 C20 1.395(9)
C16 C17 1.406(9)
C16 H16 0.9500
C17 C18 1.387(10)
C17 H17 0.9500
C18 C19 1.390(10)
C18 H18 0.9500
C19 C20 1.413(8)
C19 H19 0.9500
C21 C22 1.414(8)
C21 C26 1.439(9)
C22 C23 1.384(10)
C22 H22 0.9500
C23 C24 1.400(11)
C23 H23 0.9500
C24 C25 1.392(10)
C24 H24 0.9500
C25 C26 1.368(9)
C25 H25 0.9500
C27 H27A 0.9800
C27 H27B 0.9800
C27 H27C 0.9800
C28 H28A 0.9800
C28 H28B 0.9800
C28 H28C 0.9800
Cl3 C29 1.770(7)
Cl4 C29 1.753(8)
C29 H29A 0.9900
C29 H29B 0.9900

loop_
_geom_hbond_atom_site_label_D
_geom_hbond_atom_site_label_H
_geom_hbond_atom_site_label_A
_geom_hbond_distance_DH
_geom_hbond_distance_HA
_geom_hbond_distance_DA
_geom_hbond_angle_DHA
_geom_hbond_site_symmetry_A
N1 H1 Cl1 0.93 2.45 3.233(5) 142 2_665
N3 H3 Cl2 0.93 2.46 3.289(6) 149 .
N4 H4A Cl2 0.93 2.48 3.266(5) 142 2_666
N6 H6 Cl1 0.93 2.46 3.305(6) 151 .

loop_
_geom_torsion_atom_site_label_1
_geom_torsion_atom_site_label_2
_geom_torsion_atom_site_label_3
_geom_torsion_atom_site_label_4
_geom_torsion
N2 Ni1 N1 C1 -13.2(4)
Cl1 Ni1 N1 C1 166.2(4)
N2 Ni1 N1 C13 110.5(4)
Cl1 Ni1 N1 C13 -70.0(4)
N3 Ni1 N2 C7 19.8(5)
N1 Ni1 N2 C7 -158.8(5)
N3 Ni1 N2 C6 -169.5(5)
N1 Ni1 N2 C6 11.9(5)
N2 Ni1 N3 C12 -17.8(4)
Cl1 Ni1 N3 C12 162.8(4)
N2 Ni1 N3 C14 103.9(4)
Cl1 Ni1 N3 C14 -75.5(4)
C13 N1 C1 C2 68.5(7)
Ni1 N1 C1 C2 -167.8(5)
C13 N1 C1 C6 -110.7(6)
Ni1 N1 C1 C6 12.9(6)
C6 C1 C2 C3 0.4(10)
N1 C1 C2 C3 -178.7(6)
C1 C2 C3 C4 -0.5(9)
C2 C3 C4 C5 0.2(10)
C3 C4 C5 C6 0.2(10)
C7 N2 C6 C1 161.9(6)
Ni1 N2 C6 C1 -7.0(7)
C7 N2 C6 C5 -22.2(11)
Ni1 N2 C6 C5 168.9(5)
C2 C1 C6 N2 176.3(6)
N1 C1 C6 N2 -4.5(8)
C2 C1 C6 C5 -0.1(9)
N1 C1 C6 C5 179.2(5)
C4 C5 C6 N2 -176.0(6)
C4 C5 C6 C1 -0.2(9)
C6 N2 C7 C8 -8.3(11)
Ni1 N2 C7 C8 160.7(5)
C6 N2 C7 C12 174.6(6)
Ni1 N2 C7 C12 -16.4(7)
N2 C7 C8 C9 -174.6(6)
C12 C7 C8 C9 2.3(9)
C7 C8 C9 C10 -1.1(10)
C8 C9 C10 C11 -0.1(10)
C9 C10 C11 C12 0.1(10)
C10 C11 C12 C7 1.1(9)
C10 C11 C12 N3 174.8(6)
N2 C7 C12 C11 175.1(6)
C8 C7 C12 C11 -2.3(9)
N2 C7 C12 N3 0.9(7)
C8 C7 C12 N3 -176.5(5)
C14 N3 C12 C11 77.8(7)
Ni1 N3 C12 C11 -160.5(5)
C14 N3 C12 C7 -108.1(6)
Ni1 N3 C12 C7 13.6(6)
N5 Ni2 N4 C15 -11.5(4)
Cl2 Ni2 N4 C15 168.6(4)
N5 Ni2 N4 C27 112.8(4)
Cl2 Ni2 N4 C27 -67.1(4)
N4 Ni2 N5 C21 -159.0(4)
N6 Ni2 N5 C21 19.1(4)
N4 Ni2 N5 C20 10.5(4)
N6 Ni2 N5 C20 -171.3(5)
N5 Ni2 N6 C26 -17.5(4)
Cl2 Ni2 N6 C26 162.5(4)
N5 Ni2 N6 C28 107.4(5)
Cl2 Ni2 N6 C28 -72.6(4)
C27 N4 C15 C16 64.2(8)
Ni2 N4 C15 C16 -171.0(5)
C27 N4 C15 C20 -113.6(6)
Ni2 N4 C15 C20 11.2(6)
C20 C15 C16 C17 -2.1(10)
N4 C15 C16 C17 -179.7(6)
C15 C16 C17 C18 0.6(10)
C16 C17 C18 C19 0.4(10)
C17 C18 C19 C20 0.1(10)
C16 C15 C20 N5 178.5(6)
N4 C15 C20 N5 -3.7(8)
C16 C15 C20 C19 2.5(9)
N4 C15 C20 C19 -179.7(5)
C21 N5 C20 C15 161.3(6)
Ni2 N5 C20 C15 -6.4(7)
C21 N5 C20 C19 -23.2(10)
Ni2 N5 C20 C19 169.1(5)
C18 C19 C20 C15 -1.4(9)
C18 C19 C20 N5 -176.8(6)
C20 N5 C21 C22 -8.1(11)
Ni2 N5 C21 C22 159.7(6)
C20 N5 C21 C26 176.3(6)
Ni2 N5 C21 C26 -15.9(7)
N5 C21 C22 C23 -175.4(6)
C26 C21 C22 C23 0.1(9)
C21 C22 C23 C24 -0.3(10)
C22 C23 C24 C25 0.6(11)
C23 C24 C25 C26 -0.7(10)
C24 C25 C26 C21 0.4(10)
C24 C25 C26 N6 175.0(6)
N5 C21 C26 C25 176.0(6)
C22 C21 C26 C25 -0.1(9)
N5 C21 C26 N6 0.9(7)
C22 C21 C26 N6 -175.3(5)
C28 N6 C26 C25 72.9(8)
Ni2 N6 C26 C25 -161.7(5)
C28 N6 C26 C21 -112.2(6)
Ni2 N6 C26 C21 13.2(6)
